data_7225541
loop_
_publ_author_name
'Banik, Rupak'
'Roy, Subhadip'
'Kirillov, Alexander M.'
'Bauza, Antonio'
'Frontera, Antonio'
'Rodr\'iguez-Di\'eguez, Antonio'
'Salas, Juan M.'
'Maniukiewicz, Waldemar'
'Das, Saroj Kr.'
'Das, Subrata'

_publ_section_title
;
 Two mixed-ligand cadmium(ii) compounds bearing 5-nitrosopyrimidine and
 N-donor aromatic blocks: self-assembly generation, structural and
 topological features, DFT studies, and Hirshfeld surface analysis
;
_journal_issue 30
_journal_name_full CrystEngComm
_journal_page_first 5647
_journal_paper_doi 10.1039/C6CE00989A
_journal_volume 18
_journal_year 2016
_chemical_formula_moiety 'C17 H18 Cd N8 O8'
_chemical_formula_sum 'C17 H18 Cd N8 O8'
_chemical_formula_weight 574.80
_space_group_crystal_system monoclinic
_space_group_IT_number 14
_space_group_name_Hall '-P 2ybc'
_space_group_name_H-M_alt 'P 1 21/c 1'
_symmetry_space_group_name_Hall '-P 2ybc'
_symmetry_space_group_name_H-M 'P 1 21/c 1'
_atom_sites_solution_hydrogens mixed
_atom_sites_solution_primary iterative
_audit_creation_date 2015-04-07
_audit_creation_method
;
Olex2 1.2-alpha
(compiled 2015.02.26 svn.r3159 for OlexSys, GUI svn.r3563)
;
_audit_update_record
;
2016-04-26 deposited with the CCDC.
2016-06-13 downloaded from the CCDC.
;
_cell_angle_alpha 90
_cell_angle_beta 101.742(2)
_cell_angle_gamma 90
_cell_formula_units_Z 4
_cell_length_a 10.5290(4)
_cell_length_b 11.3431(4)
_cell_length_c 18.5469(8)
_cell_measurement_reflns_used 9078
_cell_measurement_temperature 296(2)
_cell_measurement_theta_max 29.974
_cell_measurement_theta_min 2.874
_cell_volume 2168.73(15)
_computing_cell_refinement 'Bruker SMART'
_computing_data_collection 'Bruker SMART'
_computing_data_reduction 'Bruker SAINT'
_computing_molecular_graphics 'Olex2 (Dolomanov et al., 2009)'
_computing_publication_material 'Olex2 (Dolomanov et al., 2009)'
_computing_structure_refinement 'ShelXL (Sheldrick, 2008)'
_computing_structure_solution 'olex2.solve (Bourhis et al., 2015)'
_diffrn_ambient_temperature 296.00
_diffrn_measured_fraction_theta_full 0.997
_diffrn_measured_fraction_theta_max 0.989
_diffrn_measurement_device_type 'Bruker APEXII CCD area-detector'
_diffrn_measurement_method 'phi and omega scans'
_diffrn_radiation_type MoK\a
_diffrn_radiation_wavelength 0.71073
_diffrn_reflns_av_R_equivalents 0.0269
_diffrn_reflns_av_unetI/netI 0.0268
_diffrn_reflns_Laue_measured_fraction_full 0.997
_diffrn_reflns_Laue_measured_fraction_max 0.989
_diffrn_reflns_limit_h_max 14
_diffrn_reflns_limit_h_min -14
_diffrn_reflns_limit_k_max 15
_diffrn_reflns_limit_k_min -15
_diffrn_reflns_limit_l_max 23
_diffrn_reflns_limit_l_min -26
_diffrn_reflns_number 22316
_diffrn_reflns_point_group_measured_fraction_full 0.997
_diffrn_reflns_point_group_measured_fraction_max 0.989
_diffrn_reflns_theta_full 25.242
_diffrn_reflns_theta_max 29.974
_diffrn_reflns_theta_min 2.874
_exptl_absorpt_coefficient_mu 1.070
_exptl_absorpt_correction_T_max 0.956
_exptl_absorpt_correction_T_min 0.897
_exptl_absorpt_correction_type multi-scan
_exptl_absorpt_process_details 'Bruker SADABS'
_exptl_crystal_colour Pink
_exptl_crystal_density_diffrn 1.760
_exptl_crystal_description block
_exptl_crystal_F_000 1152
_exptl_crystal_size_max 0.19
_exptl_crystal_size_mid 0.14
_exptl_crystal_size_min 0.042
_refine_diff_density_max 1.047
_refine_diff_density_min -0.631
_refine_diff_density_rms 0.071
_refine_ls_extinction_coef 0.0012(2)
_refine_ls_extinction_expression Fc^*^=kFc[1+0.001xFc^2^\l^3^/sin(2\q)]^-1/4^
_refine_ls_extinction_method 'SHELXL-2014/7 (Sheldrick 2014'
_refine_ls_goodness_of_fit_ref 1.068
_refine_ls_hydrogen_treatment constr
_refine_ls_matrix_type full
_refine_ls_number_parameters 312
_refine_ls_number_reflns 6250
_refine_ls_number_restraints 0
_refine_ls_restrained_S_all 1.068
_refine_ls_R_factor_all 0.0409
_refine_ls_R_factor_gt 0.0336
_refine_ls_shift/su_max 0.000
_refine_ls_shift/su_mean 0.000
_refine_ls_structure_factor_coef Fsqd
_refine_ls_weighting_details 'w=1/[\s^2^(Fo^2^)+(0.0269P)^2^+2.0032P] where P=(Fo^2^+2Fc^2^)/3'
_refine_ls_weighting_scheme calc
_refine_ls_wR_factor_gt 0.0755
_refine_ls_wR_factor_ref 0.0788
_reflns_Friedel_coverage 0.000
_reflns_number_gt 5397
_reflns_number_total 6250
_reflns_threshold_expression 'I > 2\s(I)'
_cod_data_source_file c6ce00989a2.cif
_cod_data_source_block s15a
_cod_depositor_comments 'Adding full bibliography for 7225540--7225541.cif.'
_cod_database_code 7225541
_shelx_space_group_comment
;
The symmetry employed for this shelxl refinement is uniquely defined
by the following loop, which should always be used as a source of
symmetry information in preference to the above space-group names.
They are only intended as comments.
;
_olex2_refinement_description
;
1. Fixed Uiso
 At 1.2 times of:
  All C(H) groups, All N(H,H) groups
 At 1.5 times of:
  All C(H,H,H) groups
2.a Riding coordinates:
 N8(H8A,H8B)
2.b Aromatic/amide H refined with riding coordinates:
 C14(H14), C15(H15), C16(H16), C17(H17)
2.c Idealised Me refined as rotating group:
 C5(H5A,H5B,H5C), C6(H6A,H6B,H6C), C11(H11A,H11B,H11C), C12(H12A,H12B,H12C)
;
_shelx_shelxl_version_number 2014/7
_olex2_submission_special_instructions 'No special instructions were received'

loop_
_space_group_symop_operation_xyz
'x, y, z'
'-x, y+1/2, -z+1/2'
'-x, -y, -z'
'x, -y-1/2, z-1/2'

loop_
_atom_site_label
_atom_site_type_symbol
_atom_site_fract_x
_atom_site_fract_y
_atom_site_fract_z
_atom_site_U_iso_or_equiv
_atom_site_adp_type
_atom_site_occupancy
_atom_site_site_symmetry_order
_atom_site_calc_flag
_atom_site_refinement_flags_posn
Cd1 Cd 0.01783(2) 0.63868(2) 0.22343(2) 0.03224(6) Uani 1 1 d .
O1 O -0.0576(2) 0.65600(15) 0.33190(11) 0.0477(4) Uani 1 1 d .
O2 O -0.2094(2) 0.51064(19) 0.52404(11) 0.0593(6) Uani 1 1 d .
O3 O -0.0855(2) 0.24708(17) 0.37072(12) 0.0623(6) Uani 1 1 d .
O4 O -0.0066(2) 0.34719(16) 0.24913(11) 0.0502(5) Uani 1 1 d .
O5 O 0.22300(17) 0.62331(16) 0.30131(10) 0.0422(4) Uani 1 1 d .
O6 O 0.6290(2) 0.4760(3) 0.34073(14) 0.0731(7) Uani 1 1 d .
O7 O 0.3748(2) 0.4089(2) 0.11756(14) 0.0747(7) Uani 1 1 d .
O8 O 0.12460(19) 0.48362(18) 0.10338(10) 0.0506(5) Uani 1 1 d .
N1 N -0.12944(19) 0.58225(18) 0.42859(10) 0.0355(4) Uani 1 1 d .
N2 N -0.1403(2) 0.37811(17) 0.44934(11) 0.0353(4) Uani 1 1 d .
N3 N -0.02378(19) 0.44392(18) 0.27873(11) 0.0376(4) Uani 1 1 d .
N4 N 0.4245(2) 0.5475(2) 0.32183(12) 0.0429(5) Uani 1 1 d .
N5 N 0.5032(2) 0.4457(2) 0.22875(13) 0.0467(5) Uani 1 1 d .
N6 N 0.1586(2) 0.52270(17) 0.16787(11) 0.0365(4) Uani 1 1 d .
N7 N -0.1917(2) 0.64496(18) 0.15663(12) 0.0394(4) Uani 1 1 d .
N8 N -0.1556(3) 0.5485(2) 0.05259(13) 0.0570(6) Uani 1 1 d .
H8A H -0.0757 0.5388 0.0738 0.068 Uiso 1 1 d R
H8B H -0.1835 0.5222 0.0087 0.068 Uiso 1 1 d R
C1 C -0.0821(2) 0.5674(2) 0.36554(12) 0.0340(5) Uani 1 1 d .
C2 C -0.1638(2) 0.4916(2) 0.47035(13) 0.0369(5) Uani 1 1 d .
C3 C -0.0961(2) 0.3505(2) 0.38572(13) 0.0365(5) Uani 1 1 d .
C4 C -0.0654(2) 0.4482(2) 0.34288(12) 0.0319(4) Uani 1 1 d .
C5 C -0.1789(3) 0.2824(3) 0.49346(17) 0.0567(7) Uani 1 1 d .
H5A H -0.1464 0.2980 0.5448 0.085 Uiso 1 1 calc GR
H5B H -0.1438 0.2092 0.4803 0.085 Uiso 1 1 calc GR
H5C H -0.2718 0.2773 0.4842 0.085 Uiso 1 1 calc GR
C6 C -0.1621(3) 0.7022(2) 0.44966(17) 0.0541(7) Uani 1 1 d .
H6A H -0.2543 0.7136 0.4363 0.081 Uiso 1 1 calc GR
H6B H -0.1194 0.7591 0.4245 0.081 Uiso 1 1 calc GR
H6C H -0.1339 0.7121 0.5019 0.081 Uiso 1 1 calc GR
C7 C 0.3036(2) 0.5640(2) 0.27770(13) 0.0356(5) Uani 1 1 d .
C8 C 0.5254(3) 0.4888(3) 0.29924(16) 0.0477(6) Uani 1 1 d .
C9 C 0.3846(3) 0.4516(2) 0.17823(16) 0.0457(6) Uani 1 1 d .
C10 C 0.2815(2) 0.5109(2) 0.20536(13) 0.0363(5) Uani 1 1 d .
C11 C 0.6138(3) 0.3888(3) 0.2051(2) 0.0690(10) Uani 1 1 d .
H11A H 0.6348 0.3166 0.2318 0.104 Uiso 1 1 calc GR
H11B H 0.6874 0.4406 0.2148 0.104 Uiso 1 1 calc GR
H11C H 0.5911 0.3722 0.1533 0.104 Uiso 1 1 calc GR
C12 C 0.4488(3) 0.5914(4) 0.39834(16) 0.0640(9) Uani 1 1 d .
H12A H 0.4792 0.6713 0.3996 0.096 Uiso 1 1 calc GR
H12B H 0.5132 0.5431 0.4286 0.096 Uiso 1 1 calc GR
H12C H 0.3698 0.5884 0.4166 0.096 Uiso 1 1 calc GR
C13 C -0.2366(3) 0.6044(2) 0.08802(14) 0.0442(6) Uani 1 1 d .
C14 C -0.3690(3) 0.6185(3) 0.05418(19) 0.0669(9) Uani 1 1 d .
H14 H -0.3994 0.5913 0.0065 0.080 Uiso 1 1 calc R
C15 C -0.4506(4) 0.6714(4) 0.0912(2) 0.0796(11) Uani 1 1 d .
H15 H -0.5376 0.6805 0.0691 0.096 Uiso 1 1 calc R
C16 C -0.4052(3) 0.7125(3) 0.1623(2) 0.0725(10) Uani 1 1 d .
H16 H -0.4607 0.7482 0.1888 0.087 Uiso 1 1 calc R
C17 C -0.2765(3) 0.6986(3) 0.19203(18) 0.0558(7) Uani 1 1 d .
H17 H -0.2452 0.7276 0.2392 0.067 Uiso 1 1 calc R

loop_
_atom_site_aniso_label
_atom_site_aniso_U_11
_atom_site_aniso_U_22
_atom_site_aniso_U_33
_atom_site_aniso_U_23
_atom_site_aniso_U_13
_atom_site_aniso_U_12
Cd1 0.03369(10) 0.02662(9) 0.03610(9) 0.00138(6) 0.00638(6) 0.00195(6)
O1 0.0619(12) 0.0350(9) 0.0492(10) 0.0054(8) 0.0180(9) 0.0013(8)
O2 0.0802(15) 0.0611(13) 0.0470(11) -0.0077(9) 0.0377(11) 0.0035(11)
O3 0.0984(18) 0.0324(10) 0.0664(13) -0.0101(9) 0.0412(13) -0.0043(10)
O4 0.0717(13) 0.0349(9) 0.0487(10) -0.0054(8) 0.0231(9) 0.0026(9)
O5 0.0365(9) 0.0496(10) 0.0401(9) -0.0059(8) 0.0066(7) 0.0040(8)
O6 0.0349(11) 0.105(2) 0.0746(15) -0.0018(14) -0.0003(10) 0.0144(12)
O7 0.0513(13) 0.0978(19) 0.0776(16) -0.0461(14) 0.0195(11) -0.0020(13)
O8 0.0526(11) 0.0522(11) 0.0438(10) -0.0150(8) 0.0024(8) 0.0042(9)
N1 0.0383(10) 0.0340(10) 0.0349(9) -0.0048(8) 0.0093(8) 0.0032(8)
N2 0.0388(11) 0.0350(10) 0.0334(9) -0.0003(8) 0.0102(8) -0.0021(8)
N3 0.0409(11) 0.0321(10) 0.0398(10) -0.0009(8) 0.0081(8) 0.0020(8)
N4 0.0324(10) 0.0551(13) 0.0406(11) 0.0011(9) 0.0062(8) 0.0016(9)
N5 0.0331(11) 0.0457(13) 0.0641(15) -0.0034(10) 0.0162(10) 0.0027(9)
N6 0.0411(11) 0.0311(9) 0.0368(10) -0.0010(8) 0.0069(8) -0.0001(8)
N7 0.0378(11) 0.0367(10) 0.0418(11) 0.0001(8) 0.0038(8) 0.0028(9)
N8 0.0600(15) 0.0687(17) 0.0403(12) -0.0089(11) 0.0055(11) -0.0054(13)
C1 0.0300(11) 0.0385(12) 0.0323(10) -0.0010(9) 0.0038(8) 0.0009(9)
C2 0.0374(12) 0.0409(12) 0.0330(11) -0.0040(9) 0.0086(9) 0.0016(10)
C3 0.0370(12) 0.0355(12) 0.0373(11) -0.0083(9) 0.0081(9) -0.0003(9)
C4 0.0293(11) 0.0365(11) 0.0293(10) -0.0036(8) 0.0045(8) 0.0009(9)
C5 0.067(2) 0.0497(16) 0.0583(17) 0.0071(13) 0.0241(15) -0.0132(14)
C6 0.0637(19) 0.0392(14) 0.0621(18) -0.0082(13) 0.0192(15) 0.0114(13)
C7 0.0313(11) 0.0360(11) 0.0397(12) 0.0035(9) 0.0077(9) -0.0022(9)
C8 0.0318(12) 0.0534(16) 0.0584(16) 0.0047(13) 0.0101(12) 0.0001(11)
C9 0.0374(13) 0.0442(14) 0.0574(16) -0.0115(12) 0.0146(11) -0.0063(11)
C10 0.0334(12) 0.0343(11) 0.0419(12) -0.0027(9) 0.0093(9) -0.0004(9)
C11 0.0458(17) 0.071(2) 0.095(3) -0.0169(19) 0.0247(17) 0.0100(15)
C12 0.0466(16) 0.101(3) 0.0413(15) -0.0042(16) 0.0020(12) 0.0041(17)
C13 0.0482(15) 0.0407(13) 0.0411(13) 0.0069(10) 0.0029(11) -0.0035(11)
C14 0.057(2) 0.079(2) 0.0542(18) 0.0004(16) -0.0126(15) -0.0056(17)
C15 0.0449(18) 0.087(3) 0.096(3) 0.005(2) -0.0125(19) 0.0154(18)
C16 0.0484(18) 0.069(2) 0.097(3) -0.006(2) 0.0074(18) 0.0188(16)
C17 0.0489(16) 0.0515(17) 0.0642(18) -0.0108(14) 0.0048(14) 0.0112(13)

loop_
_atom_type_symbol
_atom_type_description
_atom_type_scat_dispersion_real
_atom_type_scat_dispersion_imag
_atom_type_scat_source
C C 0.0030 0.0020 'International Tables Vol C Tables 4.2.6.8 and 6.1.1.4'
H H 0.0000 0.0000 'International Tables Vol C Tables 4.2.6.8 and 6.1.1.4'
Cd Cd -0.8080 1.2020 'International Tables Vol C Tables 4.2.6.8 and 6.1.1.4'
N N 0.0060 0.0030 'International Tables Vol C Tables 4.2.6.8 and 6.1.1.4'
O O 0.0110 0.0060 'International Tables Vol C Tables 4.2.6.8 and 6.1.1.4'

loop_
_geom_angle_atom_site_label_1
_geom_angle_atom_site_label_2
_geom_angle_atom_site_label_3
_geom_angle
_geom_angle_site_symmetry_1
_geom_angle_site_symmetry_3
O1 Cd1 O3 143.75(6) . 2
O1 Cd1 O4 72.26(6) . 2
O1 Cd1 O5 84.66(7) . .
O1 Cd1 N3 66.48(6) . .
O1 Cd1 N6 141.28(7) . .
O3 Cd1 O4 71.49(7) 2 2
O3 Cd1 N3 149.78(7) 2 .
O3 Cd1 N6 69.99(7) 2 .
O4 Cd1 N3 138.72(7) 2 .
O5 Cd1 O3 96.62(8) . 2
O5 Cd1 O4 91.22(7) . 2
O5 Cd1 N3 84.18(6) . .
O5 Cd1 N6 69.37(6) . .
N6 Cd1 O4 133.94(7) . 2
N6 Cd1 N3 82.28(7) . .
N7 Cd1 O1 90.26(8) . .
N7 Cd1 O3 89.21(8) . 2
N7 Cd1 O4 90.03(7) . 2
N7 Cd1 O5 174.13(7) . .
N7 Cd1 N3 91.11(7) . .
N7 Cd1 N6 113.53(7) . .
C1 O1 Cd1 120.85(16) . .
C3 O3 Cd1 136.64(19) . 2_545
N3 O4 Cd1 137.90(17) . 2_545
C7 O5 Cd1 115.88(15) . .
C1 N1 C2 124.7(2) . .
C1 N1 C6 118.9(2) . .
C2 N1 C6 115.9(2) . .
C2 N2 C3 124.0(2) . .
C2 N2 C5 116.5(2) . .
C3 N2 C5 119.1(2) . .
O4 N3 Cd1 122.50(16) . .
O4 N3 C4 121.2(2) . .
C4 N3 Cd1 116.33(15) . .
C7 N4 C8 123.8(2) . .
C7 N4 C12 118.9(2) . .
C8 N4 C12 117.3(2) . .
C8 N5 C9 125.2(2) . .
C8 N5 C11 116.6(2) . .
C9 N5 C11 118.2(3) . .
O8 N6 Cd1 121.84(15) . .
O8 N6 C10 120.9(2) . .
C10 N6 Cd1 116.85(15) . .
C13 N7 Cd1 127.80(18) . .
C13 N7 C17 118.2(2) . .
C17 N7 Cd1 114.02(18) . .
H8A N8 H8B 120.1 . .
C13 N8 H8A 119.9 . .
C13 N8 H8B 120.0 . .
O1 C1 N1 118.7(2) . .
O1 C1 C4 124.5(2) . .
N1 C1 C4 116.9(2) . .
O2 C2 N1 121.5(2) . .
O2 C2 N2 121.5(2) . .
N1 C2 N2 117.0(2) . .
O3 C3 N2 118.3(2) . .
O3 C3 C4 125.1(2) . .
N2 C3 C4 116.6(2) . .
N3 C4 C1 111.9(2) . .
N3 C4 C3 127.5(2) . .
C3 C4 C1 120.6(2) . .
N2 C5 H5A 109.5 . .
N2 C5 H5B 109.5 . .
N2 C5 H5C 109.5 . .
H5A C5 H5B 109.5 . .
H5A C5 H5C 109.5 . .
H5B C5 H5C 109.5 . .
N1 C6 H6A 109.5 . .
N1 C6 H6B 109.5 . .
N1 C6 H6C 109.5 . .
H6A C6 H6B 109.5 . .
H6A C6 H6C 109.5 . .
H6B C6 H6C 109.5 . .
O5 C7 N4 118.9(2) . .
O5 C7 C10 124.4(2) . .
N4 C7 C10 116.7(2) . .
O6 C8 N4 120.8(3) . .
O6 C8 N5 121.4(3) . .
N5 C8 N4 117.8(2) . .
O7 C9 N5 119.9(3) . .
O7 C9 C10 125.4(3) . .
N5 C9 C10 114.7(2) . .
N6 C10 C7 113.3(2) . .
N6 C10 C9 125.1(2) . .
C7 C10 C9 121.6(2) . .
N5 C11 H11A 109.5 . .
N5 C11 H11B 109.5 . .
N5 C11 H11C 109.5 . .
H11A C11 H11B 109.5 . .
H11A C11 H11C 109.5 . .
H11B C11 H11C 109.5 . .
N4 C12 H12A 109.5 . .
N4 C12 H12B 109.5 . .
N4 C12 H12C 109.5 . .
H12A C12 H12B 109.5 . .
H12A C12 H12C 109.5 . .
H12B C12 H12C 109.5 . .
N7 C13 C14 120.4(3) . .
N8 C13 N7 119.3(2) . .
N8 C13 C14 120.3(3) . .
C13 C14 H14 120.1 . .
C15 C14 C13 119.8(3) . .
C15 C14 H14 120.1 . .
C14 C15 H15 119.9 . .
C14 C15 C16 120.1(3) . .
C16 C15 H15 119.9 . .
C15 C16 H16 121.1 . .
C17 C16 C15 117.9(3) . .
C17 C16 H16 121.1 . .
N7 C17 C16 123.6(3) . .
N7 C17 H17 118.2 . .
C16 C17 H17 118.2 . .

loop_
_geom_bond_atom_site_label_1
_geom_bond_atom_site_label_2
_geom_bond_distance
_geom_bond_site_symmetry_2
Cd1 O1 2.3164(19) .
Cd1 O3 2.3611(19) 2
Cd1 O4 2.4272(19) 2
Cd1 O5 2.3481(18) .
Cd1 N3 2.511(2) .
Cd1 N6 2.369(2) .
Cd1 N7 2.301(2) .
O1 C1 1.237(3) .
O2 C2 1.209(3) .
O3 Cd1 2.3611(19) 2_545
O3 C3 1.216(3) .
O4 Cd1 2.4273(19) 2_545
O4 N3 1.256(3) .
O5 C7 1.231(3) .
O6 C8 1.209(3) .
O7 C9 1.210(3) .
O8 N6 1.257(3) .
N1 C1 1.372(3) .
N1 C2 1.380(3) .
N1 C6 1.476(3) .
N2 C2 1.382(3) .
N2 C3 1.390(3) .
N2 C5 1.466(3) .
N3 C4 1.350(3) .
N4 C7 1.378(3) .
N4 C8 1.389(3) .
N4 C12 1.476(4) .
N5 C8 1.370(4) .
N5 C9 1.402(3) .
N5 C11 1.474(4) .
N6 C10 1.345(3) .
N7 C13 1.345(3) .
N7 C17 1.355(4) .
N8 H8A 0.8598 .
N8 H8B 0.8600 .
N8 C13 1.338(4) .
C1 C4 1.438(3) .
C3 C4 1.438(3) .
C5 H5A 0.9600 .
C5 H5B 0.9600 .
C5 H5C 0.9600 .
C6 H6A 0.9600 .
C6 H6B 0.9600 .
C6 H6C 0.9600 .
C7 C10 1.446(3) .
C9 C10 1.452(4) .
C11 H11A 0.9600 .
C11 H11B 0.9600 .
C11 H11C 0.9600 .
C12 H12A 0.9600 .
C12 H12B 0.9600 .
C12 H12C 0.9600 .
C13 C14 1.416(4) .
C14 H14 0.9300 .
C14 C15 1.346(6) .
C15 H15 0.9300 .
C15 C16 1.388(5) .
C16 H16 0.9300 .
C16 C17 1.364(4) .
C17 H17 0.9300 .

loop_
_geom_hbond_atom_site_label_D
_geom_hbond_atom_site_label_H
_geom_hbond_atom_site_label_A
_geom_hbond_distance_DH
_geom_hbond_distance_HA
_geom_hbond_distance_DA
_geom_hbond_angle_DHA
_geom_hbond_site_symmetry_A
N8 H8A O8 0.86 2.16 3.000(3) 165.2 .
N8 H8B O8 0.86 2.29 2.998(3) 140.0 3_565

loop_
_geom_torsion_atom_site_label_1
_geom_torsion_atom_site_label_2
_geom_torsion_atom_site_label_3
_geom_torsion_atom_site_label_4
_geom_torsion
_geom_torsion_site_symmetry_1
Cd1 O1 C1 N1 -178.48(15) .
Cd1 O1 C1 C4 1.1(3) .
Cd1 O3 C3 N2 -179.35(19) 2_545
Cd1 O3 C3 C4 0.2(5) 2_545
Cd1 O4 N3 Cd1 176.09(13) 2_545
Cd1 O4 N3 C4 -3.5(4) 2_545
Cd1 O5 C7 N4 -177.43(17) .
Cd1 O5 C7 C10 3.5(3) .
Cd1 N3 C4 C1 2.1(2) .
Cd1 N3 C4 C3 -179.99(18) .
Cd1 N6 C10 C7 5.2(3) .
Cd1 N6 C10 C9 -174.9(2) .
Cd1 N7 C13 N8 3.1(4) .
Cd1 N7 C13 C14 -178.2(2) .
Cd1 N7 C17 C16 179.6(3) .
O1 C1 C4 N3 -2.2(3) .
O1 C1 C4 C3 179.7(2) .
O3 C3 C4 N3 2.0(4) .
O3 C3 C4 C1 179.7(3) .
O4 N3 C4 C1 -178.2(2) .
O4 N3 C4 C3 -0.3(4) .
O5 C7 C10 N6 -6.0(3) .
O5 C7 C10 C9 174.0(2) .
O7 C9 C10 N6 2.9(5) .
O7 C9 C10 C7 -177.1(3) .
O8 N6 C10 C7 178.3(2) .
O8 N6 C10 C9 -1.7(4) .
N1 C1 C4 N3 177.35(19) .
N1 C1 C4 C3 -0.7(3) .
N2 C3 C4 N3 -178.5(2) .
N2 C3 C4 C1 -0.7(3) .
N4 C7 C10 N6 174.9(2) .
N4 C7 C10 C9 -5.0(3) .
N5 C9 C10 N6 -177.1(2) .
N5 C9 C10 C7 2.9(4) .
N7 C13 C14 C15 -0.9(5) .
N8 C13 C14 C15 177.8(3) .
C1 N1 C2 O2 -177.3(2) .
C1 N1 C2 N2 4.5(3) .
C2 N1 C1 O1 178.3(2) .
C2 N1 C1 C4 -1.3(3) .
C2 N2 C3 O3 -176.1(3) .
C2 N2 C3 C4 4.3(3) .
C3 N2 C2 O2 175.7(2) .
C3 N2 C2 N1 -6.2(3) .
C5 N2 C2 O2 2.7(4) .
C5 N2 C2 N1 -179.2(2) .
C5 N2 C3 O3 -3.2(4) .
C5 N2 C3 C4 177.2(2) .
C6 N1 C1 O1 6.3(3) .
C6 N1 C1 C4 -173.3(2) .
C6 N1 C2 O2 -5.1(4) .
C6 N1 C2 N2 176.8(2) .
C7 N4 C8 O6 -179.3(3) .
C7 N4 C8 N5 0.4(4) .
C8 N4 C7 O5 -175.7(2) .
C8 N4 C7 C10 3.4(4) .
C8 N5 C9 O7 -178.8(3) .
C8 N5 C9 C10 1.2(4) .
C9 N5 C8 O6 176.8(3) .
C9 N5 C8 N4 -2.9(4) .
C11 N5 C8 O6 -3.1(4) .
C11 N5 C8 N4 177.2(3) .
C11 N5 C9 O7 1.1(4) .
C11 N5 C9 C10 -178.9(3) .
C12 N4 C7 O5 5.9(4) .
C12 N4 C7 C10 -175.0(3) .
C12 N4 C8 O6 -0.9(4) .
C12 N4 C8 N5 178.9(3) .
C13 N7 C17 C16 0.8(5) .
C13 C14 C15 C16 0.3(6) .
C14 C15 C16 C17 0.9(6) .
C15 C16 C17 N7 -1.5(6) .
C17 N7 C13 N8 -178.3(3) .
C17 N7 C13 C14 0.4(4) .
